data_7117116
loop_
_publ_author_name
'Zhi-Qiang Shi'
'Zi-Jian Guo'
'He-Gen Zheng'

_publ_section_title
;
 Two luminescent Zn(II) metal-organic frameworks for exceptionally
 selective detection of picric acid explosives
;
_journal_name_full Chem.Commun.
_journal_page_first 8300
_journal_paper_doi 10.1039/C5cc00987A
_journal_volume 51
_journal_year 2015
_chemical_formula_moiety 'C26 H15 N O4 S Zn'
_chemical_formula_sum 'C26 H15 N O4 S Zn'
_chemical_formula_weight 502.82
_chemical_name_systematic
; 
 ? 
;
_space_group_IT_number 2
_symmetry_cell_setting triclinic
_symmetry_space_group_name_Hall '-P 1'
_symmetry_space_group_name_H-M 'P -1'
_atom_sites_solution_hydrogens geom
_atom_sites_solution_primary direct
_atom_sites_solution_secondary difmap
_audit_creation_method SHELXL-97
_audit_update_record
;
2014-11-25 deposited with the CCDC.
2015-04-08 downloaded from the CCDC.
;
_cell_angle_alpha 105.463(6)
_cell_angle_beta 102.922(6)
_cell_angle_gamma 107.508(4)
_cell_formula_units_Z 2
_cell_length_a 7.9902(17)
_cell_length_b 11.043(2)
_cell_length_c 13.430(4)
_cell_measurement_reflns_used 1283
_cell_measurement_temperature 296(2)
_cell_measurement_theta_max 24.50
_cell_measurement_theta_min 2.77
_cell_volume 1028.0(4)
_computing_cell_refinement 'Bruker SMART'
_computing_data_collection 'Bruker SMART'
_computing_data_reduction 'Bruker SAINT'
_computing_molecular_graphics 'Bruker SHELXTL'
_computing_publication_material 'Bruker SHELXTL'
_computing_structure_refinement 'SHELXL-97 (Sheldrick, 1997)'
_computing_structure_solution 'SHELXS-97 (Sheldrick, 1990)'
_diffrn_ambient_temperature 296(2)
_diffrn_measured_fraction_theta_full 0.975
_diffrn_measured_fraction_theta_max 0.975
_diffrn_measurement_device_type 'CCD area detector'
_diffrn_measurement_method 'phi and omega scans'
_diffrn_radiation_monochromator graphite
_diffrn_radiation_source 'fine-focus sealed tube'
_diffrn_radiation_type MoK\a
_diffrn_radiation_wavelength 0.71073
_diffrn_reflns_av_R_equivalents 0.0312
_diffrn_reflns_av_sigmaI/netI 0.0603
_diffrn_reflns_limit_h_max 9
_diffrn_reflns_limit_h_min -9
_diffrn_reflns_limit_k_max 12
_diffrn_reflns_limit_k_min -13
_diffrn_reflns_limit_l_max 15
_diffrn_reflns_limit_l_min -15
_diffrn_reflns_number 5395
_diffrn_reflns_theta_full 25.05
_diffrn_reflns_theta_max 25.05
_diffrn_reflns_theta_min 2.07
_exptl_absorpt_coefficient_mu 1.333
_exptl_absorpt_correction_T_max 0.8251
_exptl_absorpt_correction_T_min 0.7581
_exptl_absorpt_correction_type multi-scan
_exptl_absorpt_process_details sadabs
_exptl_crystal_colour yellow
_exptl_crystal_density_diffrn 1.624
_exptl_crystal_density_method 'not measured'
_exptl_crystal_description block
_exptl_crystal_F_000 512
_exptl_crystal_size_max 0.22
_exptl_crystal_size_mid 0.18
_exptl_crystal_size_min 0.15
_refine_diff_density_max 0.539
_refine_diff_density_min -0.546
_refine_diff_density_rms 0.084
_refine_ls_extinction_method none
_refine_ls_goodness_of_fit_ref 1.034
_refine_ls_hydrogen_treatment constr
_refine_ls_matrix_type full
_refine_ls_number_parameters 298
_refine_ls_number_reflns 3559
_refine_ls_number_restraints 0
_refine_ls_restrained_S_all 1.034
_refine_ls_R_factor_all 0.0668
_refine_ls_R_factor_gt 0.0446
_refine_ls_shift/su_max 0.000
_refine_ls_shift/su_mean 0.000
_refine_ls_structure_factor_coef Fsqd
_refine_ls_weighting_details 'calc w=1/[\s^2^(Fo^2^)+(0.0700P)^2^+0.0700P] where P=(Fo^2^+2Fc^2^)/3'
_refine_ls_weighting_scheme calc
_refine_ls_wR_factor_gt 0.1089
_refine_ls_wR_factor_ref 0.1249
_reflns_number_gt 2758
_reflns_number_total 3559
_reflns_threshold_expression >2sigma(I)
_cod_data_source_file c5cc00987a2.cif
_cod_data_source_block 123
_cod_database_code 7117116

loop_
_symmetry_equiv_pos_as_xyz
'x, y, z'
'-x, -y, -z'

loop_
_atom_site_label
_atom_site_type_symbol
_atom_site_fract_x
_atom_site_fract_y
_atom_site_fract_z
_atom_site_U_iso_or_equiv
_atom_site_adp_type
_atom_site_occupancy
_atom_site_symmetry_multiplicity
_atom_site_calc_flag
_atom_site_refinement_flags
_atom_site_disorder_assembly
_atom_site_disorder_group
C42 C 1.3431(5) 0.4941(4) 0.4223(3) 0.0275(9) Uani 1 1 d . . .
C39 C 1.1796(5) 0.4877(4) 0.3395(3) 0.0278(9) Uani 1 1 d . . .
C38 C 1.0003(6) 0.4089(5) 0.3271(4) 0.0372(11) Uani 1 1 d . . .
H38 H 0.9796 0.3580 0.3714 0.045 Uiso 1 1 calc R . .
C40 C 1.2002(6) 0.5582(5) 0.2689(3) 0.0334(10) Uani 1 1 d . . .
H40 H 1.3186 0.6117 0.2736 0.040 Uiso 1 1 calc R . .
C37 C 0.8503(6) 0.4054(5) 0.2484(4) 0.0369(11) Uani 1 1 d . . .
H37 H 0.7302 0.3533 0.2422 0.044 Uiso 1 1 calc R . .
C41 C 1.0461(6) 0.5498(4) 0.1914(3) 0.0310(10) Uani 1 1 d . . .
H41 H 1.0636 0.5982 0.1450 0.037 Uiso 1 1 calc R . .
N1 N 0.8739(4) 0.4750(4) 0.1812(3) 0.0282(8) Uani 1 1 d . . .
Zn1 Zn 0.64758(6) 0.47621(5) 0.07247(4) 0.02589(17) Uani 1 1 d . . .
S1 S 0.20425(18) 0.13803(12) 0.40113(9) 0.0428(3) Uani 1 1 d . . .
O1 O 0.2162(4) 0.3899(3) -0.0081(2) 0.0382(8) Uani 1 1 d . . .
O2 O 0.4343(4) 0.3552(3) 0.1044(3) 0.0401(8) Uani 1 1 d . . .
C1 C 0.2665(6) 0.3356(4) 0.0581(3) 0.0277(9) Uani 1 1 d . . .
C2 C 0.1205(6) 0.2394(4) 0.0824(3) 0.0288(9) Uani 1 1 d . . .
C3 C 0.1675(6) 0.1846(4) 0.1615(4) 0.0330(10) Uani 1 1 d . . .
H3 H 0.2919 0.2115 0.2019 0.040 Uiso 1 1 calc R . .
C4 C 0.0298(6) 0.0892(5) 0.1812(4) 0.0354(10) Uani 1 1 d . . .
C5 C -0.1532(7) 0.0485(6) 0.1199(4) 0.0528(14) Uani 1 1 d . . .
H5 H -0.2449 -0.0174 0.1305 0.063 Uiso 1 1 calc R . .
C6 C -0.2027(7) 0.1043(6) 0.0428(5) 0.0605(17) Uani 1 1 d . . .
H6 H -0.3274 0.0773 0.0031 0.073 Uiso 1 1 calc R . .
C7 C -0.0665(7) 0.2009(5) 0.0242(4) 0.0462(13) Uani 1 1 d . . .
H7 H -0.1004 0.2394 -0.0268 0.055 Uiso 1 1 calc R . .
C8 C 0.0774(6) 0.0328(5) 0.2670(4) 0.0372(11) Uani 1 1 d . . .
C9 C 0.0300(7) -0.0995(5) 0.2569(4) 0.0419(12) Uani 1 1 d . . .
H9 H -0.0392 -0.1717 0.1909 0.050 Uiso 1 1 calc R . .
C10 C 0.0968(7) -0.1166(5) 0.3570(4) 0.0420(12) Uani 1 1 d . . .
H10 H 0.0750 -0.2015 0.3632 0.050 Uiso 1 1 calc R . .
C11 C 0.1961(6) 0.0026(5) 0.4434(4) 0.0371(11) Uani 1 1 d . . .
C12 C 0.2938(6) 0.0236(5) 0.5567(4) 0.0348(10) Uani 1 1 d . . .
C13 C 0.3359(6) 0.1423(5) 0.6425(3) 0.0342(10) Uani 1 1 d . . .
H13 H 0.2952 0.2085 0.6285 0.041 Uiso 1 1 calc R . .
C14 C 0.4376(6) 0.1653(4) 0.7491(3) 0.0309(10) Uani 1 1 d . . .
C15 C 0.4973(6) 0.0669(5) 0.7704(4) 0.0423(12) Uani 1 1 d . . .
H15 H 0.5684 0.0820 0.8408 0.051 Uiso 1 1 calc R . .
C16 C 0.4505(8) -0.0546(5) 0.6858(4) 0.0487(13) Uani 1 1 d . . .
H16 H 0.4864 -0.1223 0.7007 0.058 Uiso 1 1 calc R . .
C17 C 0.3521(7) -0.0762(5) 0.5807(4) 0.0459(12) Uani 1 1 d . . .
H17 H 0.3239 -0.1577 0.5248 0.055 Uiso 1 1 calc R . .
C43 C 1.6607(6) 0.5070(5) 0.4750(3) 0.0344(10) Uani 1 1 d . . .
C44 C 1.5083(6) 0.5011(4) 0.3977(3) 0.0314(10) Uani 1 1 d . . .
H44 H 1.5144 0.5018 0.3295 0.038 Uiso 1 1 calc R . .
C18 C 0.4715(6) 0.2920(5) 0.8418(3) 0.0340(10) Uani 1 1 d . . .
O3 O 0.3789(4) 0.3624(3) 0.8225(2) 0.0397(8) Uani 1 1 d . . .
O4 O 0.5881(5) 0.3179(3) 0.9328(2) 0.0461(9) Uani 1 1 d . . .

loop_
_atom_site_aniso_label
_atom_site_aniso_U_11
_atom_site_aniso_U_22
_atom_site_aniso_U_33
_atom_site_aniso_U_23
_atom_site_aniso_U_13
_atom_site_aniso_U_12
C42 0.026(2) 0.037(2) 0.019(2) 0.0092(18) 0.0027(17) 0.0152(19)
C39 0.023(2) 0.041(2) 0.021(2) 0.0106(18) 0.0053(17) 0.0156(19)
C38 0.031(2) 0.053(3) 0.033(2) 0.030(2) 0.007(2) 0.014(2)
C40 0.020(2) 0.047(3) 0.031(2) 0.019(2) 0.0047(18) 0.0100(19)
C37 0.018(2) 0.058(3) 0.036(3) 0.026(2) 0.0037(18) 0.011(2)
C41 0.028(2) 0.043(2) 0.026(2) 0.019(2) 0.0078(18) 0.014(2)
N1 0.0245(18) 0.039(2) 0.0211(17) 0.0134(15) 0.0026(14) 0.0129(16)
Zn1 0.0186(3) 0.0376(3) 0.0195(3) 0.0136(2) 0.00066(18) 0.0092(2)
S1 0.0550(8) 0.0366(7) 0.0289(6) 0.0124(5) 0.0059(6) 0.0122(6)
O1 0.0331(17) 0.0493(19) 0.0317(17) 0.0245(15) 0.0071(13) 0.0090(15)
O2 0.0285(17) 0.0492(19) 0.0427(18) 0.0269(16) 0.0082(14) 0.0085(15)
C1 0.030(2) 0.030(2) 0.020(2) 0.0077(18) 0.0074(18) 0.0100(18)
C2 0.028(2) 0.035(2) 0.024(2) 0.0110(18) 0.0110(18) 0.0112(19)
C3 0.028(2) 0.039(2) 0.030(2) 0.014(2) 0.0083(18) 0.010(2)
C4 0.038(2) 0.037(2) 0.027(2) 0.015(2) 0.008(2) 0.010(2)
C5 0.030(2) 0.075(4) 0.052(3) 0.037(3) 0.012(2) 0.006(3)
C6 0.027(3) 0.100(5) 0.057(3) 0.053(4) 0.008(2) 0.010(3)
C7 0.039(3) 0.060(3) 0.043(3) 0.033(3) 0.008(2) 0.015(2)
C8 0.037(2) 0.042(3) 0.029(2) 0.017(2) 0.008(2) 0.009(2)
C9 0.043(3) 0.039(3) 0.031(2) 0.011(2) 0.005(2) 0.006(2)
C10 0.048(3) 0.037(3) 0.034(3) 0.015(2) 0.008(2) 0.009(2)
C11 0.036(2) 0.043(3) 0.032(2) 0.015(2) 0.010(2) 0.013(2)
C12 0.036(2) 0.040(3) 0.029(2) 0.013(2) 0.0115(19) 0.014(2)
C13 0.035(2) 0.040(2) 0.031(2) 0.018(2) 0.012(2) 0.015(2)
C14 0.024(2) 0.037(2) 0.030(2) 0.0111(19) 0.0118(18) 0.0079(19)
C15 0.038(3) 0.061(3) 0.031(2) 0.021(2) 0.010(2) 0.021(2)
C16 0.063(3) 0.056(3) 0.042(3) 0.025(3) 0.018(3) 0.037(3)
C17 0.054(3) 0.043(3) 0.038(3) 0.015(2) 0.010(2) 0.020(2)
C43 0.026(2) 0.056(3) 0.026(2) 0.017(2) 0.0078(18) 0.020(2)
C44 0.027(2) 0.052(3) 0.022(2) 0.019(2) 0.0073(17) 0.018(2)
C18 0.029(2) 0.040(3) 0.028(2) 0.014(2) 0.0104(19) 0.004(2)
O3 0.0402(18) 0.0430(18) 0.0288(16) 0.0076(15) 0.0067(14) 0.0147(16)
O4 0.048(2) 0.053(2) 0.0229(16) 0.0070(15) -0.0031(15) 0.0171(17)

loop_
_atom_type_symbol
_atom_type_description
_atom_type_scat_dispersion_real
_atom_type_scat_dispersion_imag
_atom_type_scat_source
C C 0.0033 0.0016 'International Tables Vol C Tables 4.2.6.8 and 6.1.1.4'
H H 0.0000 0.0000 'International Tables Vol C Tables 4.2.6.8 and 6.1.1.4'
N N 0.0061 0.0033 'International Tables Vol C Tables 4.2.6.8 and 6.1.1.4'
O O 0.0106 0.0060 'International Tables Vol C Tables 4.2.6.8 and 6.1.1.4'
S S 0.1246 0.1234 'International Tables Vol C Tables 4.2.6.8 and 6.1.1.4'
Zn Zn 0.2839 1.4301 'International Tables Vol C Tables 4.2.6.8 and 6.1.1.4'

loop_
_geom_angle_atom_site_label_1
_geom_angle_atom_site_label_2
_geom_angle_atom_site_label_3
_geom_angle
_geom_angle_site_symmetry_1
_geom_angle_site_symmetry_3
C43 C42 C44 118.2(3) 2_866 .
C43 C42 C39 121.7(4) 2_866 .
C44 C42 C39 120.1(4) . .
C38 C39 C40 116.7(4) . .
C38 C39 C42 121.8(4) . .
C40 C39 C42 121.5(4) . .
C39 C38 C37 120.2(4) . .
C39 C38 H38 119.9 . .
C37 C38 H38 119.9 . .
C41 C40 C39 120.6(4) . .
C41 C40 H40 119.7 . .
C39 C40 H40 119.7 . .
N1 C37 C38 121.9(4) . .
N1 C37 H37 119.1 . .
C38 C37 H37 119.1 . .
N1 C41 C40 122.2(4) . .
N1 C41 H41 118.9 . .
C40 C41 H41 118.9 . .
C41 N1 C37 118.4(3) . .
C41 N1 Zn1 121.0(3) . .
C37 N1 Zn1 120.5(3) . .
O2 Zn1 O4 88.39(14) . 1_554
O2 Zn1 O3 86.31(13) . 2_666
O4 Zn1 O3 158.78(12) 1_554 2_666
O2 Zn1 N1 101.19(13) . .
O4 Zn1 N1 104.31(13) 1_554 .
O3 Zn1 N1 96.88(13) 2_666 .
O2 Zn1 O1 159.06(12) . 2_665
O4 Zn1 O1 89.95(14) 1_554 2_665
O3 Zn1 O1 87.74(13) 2_666 2_665
N1 Zn1 O1 99.45(13) . 2_665
O2 Zn1 Zn1 84.94(9) . 2_665
O4 Zn1 Zn1 81.98(9) 1_554 2_665
O3 Zn1 Zn1 77.10(9) 2_666 2_665
N1 Zn1 Zn1 171.22(10) . 2_665
O1 Zn1 Zn1 74.16(8) 2_665 2_665
C11 S1 C8 92.7(2) . .
C1 O1 Zn1 134.8(3) . 2_665
C1 O2 Zn1 121.6(3) . .
O1 C1 O2 124.5(4) . .
O1 C1 C2 118.2(4) . .
O2 C1 C2 117.3(4) . .
C3 C2 C7 119.1(4) . .
C3 C2 C1 120.9(4) . .
C7 C2 C1 120.0(4) . .
C2 C3 C4 120.9(4) . .
C2 C3 H3 119.5 . .
C4 C3 H3 119.5 . .
C5 C4 C3 119.1(4) . .
C5 C4 C8 119.4(4) . .
C3 C4 C8 121.5(4) . .
C4 C5 C6 120.7(5) . .
C4 C5 H5 119.7 . .
C6 C5 H5 119.7 . .
C5 C6 C7 120.4(5) . .
C5 C6 H6 119.8 . .
C7 C6 H6 119.8 . .
C2 C7 C6 119.8(4) . .
C2 C7 H7 120.1 . .
C6 C7 H7 120.1 . .
C9 C8 C4 128.2(4) . .
C9 C8 S1 110.6(3) . .
C4 C8 S1 121.2(3) . .
C8 C9 C10 113.1(4) . .
C8 C9 H9 123.5 . .
C10 C9 H9 123.5 . .
C11 C10 C9 113.8(4) . .
C11 C10 H10 123.1 . .
C9 C10 H10 123.1 . .
C10 C11 C12 128.6(4) . .
C10 C11 S1 109.9(3) . .
C12 C11 S1 121.4(3) . .
C13 C12 C17 117.9(4) . .
C13 C12 C11 121.8(4) . .
C17 C12 C11 120.3(4) . .
C12 C13 C14 121.7(4) . .
C12 C13 H13 119.1 . .
C14 C13 H13 119.1 . .
C15 C14 C13 119.3(4) . .
C15 C14 C18 120.1(4) . .
C13 C14 C18 120.4(4) . .
C14 C15 C16 119.5(4) . .
C14 C15 H15 120.2 . .
C16 C15 H15 120.2 . .
C17 C16 C15 121.0(5) . .
C17 C16 H16 119.5 . .
C15 C16 H16 119.5 . .
C16 C17 C12 120.5(5) . .
C16 C17 H17 119.8 . .
C12 C17 H17 119.8 . .
C44 C43 C42 121.7(4) . 2_866
C43 C44 C42 120.1(4) . .
C43 C44 H44 119.9 . .
C42 C44 H44 119.9 . .
O4 C18 O3 125.2(4) . .
O4 C18 C14 117.4(4) . .
O3 C18 C14 117.4(4) . .
C18 O3 Zn1 130.3(3) . 2_666
C18 O4 Zn1 124.9(3) . 1_556

loop_
_geom_bond_atom_site_label_1
_geom_bond_atom_site_label_2
_geom_bond_distance
_geom_bond_site_symmetry_2
C42 C43 1.389(6) 2_866
C42 C44 1.416(6) .
C42 C39 1.484(5) .
C39 C38 1.380(6) .
C39 C40 1.385(6) .
C38 C37 1.393(6) .
C38 H38 0.9300 .
C40 C41 1.383(5) .
C40 H40 0.9300 .
C37 N1 1.342(6) .
C37 H37 0.9300 .
C41 N1 1.329(5) .
C41 H41 0.9300 .
N1 Zn1 2.061(3) .
Zn1 O2 2.034(3) .
Zn1 O4 2.038(3) 1_554
Zn1 O3 2.057(3) 2_666
Zn1 O1 2.063(3) 2_665
Zn1 Zn1 2.9775(10) 2_665
S1 C11 1.725(5) .
S1 C8 1.726(5) .
O1 C1 1.257(5) .
O1 Zn1 2.063(3) 2_665
O2 C1 1.269(5) .
C1 C2 1.485(6) .
C2 C3 1.392(6) .
C2 C7 1.393(6) .
C3 C4 1.404(6) .
C3 H3 0.9300 .
C4 C5 1.373(6) .
C4 C8 1.480(6) .
C5 C6 1.383(7) .
C5 H5 0.9300 .
C6 C7 1.397(7) .
C6 H6 0.9300 .
C7 H7 0.9300 .
C8 C9 1.355(7) .
C9 C10 1.416(6) .
C9 H9 0.9300 .
C10 C11 1.362(6) .
C10 H10 0.9300 .
C11 C12 1.466(6) .
C12 C13 1.384(6) .
C12 C17 1.402(7) .
C13 C14 1.392(6) .
C13 H13 0.9300 .
C14 C15 1.380(6) .
C14 C18 1.507(6) .
C15 C16 1.388(7) .
C15 H15 0.9300 .
C16 C17 1.371(7) .
C16 H16 0.9300 .
C17 H17 0.9300 .
C43 C44 1.384(5) .
C43 C42 1.389(6) 2_866
C44 H44 0.9300 .
C18 O4 1.260(5) .
C18 O3 1.260(5) .
O3 Zn1 2.057(3) 2_666
O4 Zn1 2.038(3) 1_556

loop_
_geom_torsion_atom_site_label_1
_geom_torsion_atom_site_label_2
_geom_torsion_atom_site_label_3
_geom_torsion_atom_site_label_4
_geom_torsion
_geom_torsion_site_symmetry_1
_geom_torsion_site_symmetry_2
_geom_torsion_site_symmetry_3
_geom_torsion_site_symmetry_4
C43 C42 C39 C38 -37.4(6) 2_866 . . .
C44 C42 C39 C38 142.4(5) . . . .
C43 C42 C39 C40 144.2(5) 2_866 . . .
C44 C42 C39 C40 -36.0(6) . . . .
C40 C39 C38 C37 -1.5(7) . . . .
C42 C39 C38 C37 -180.0(4) . . . .
C38 C39 C40 C41 0.8(7) . . . .
C42 C39 C40 C41 179.3(4) . . . .
C39 C38 C37 N1 1.4(7) . . . .
C39 C40 C41 N1 0.0(7) . . . .
C40 C41 N1 C37 -0.2(7) . . . .
C40 C41 N1 Zn1 175.5(3) . . . .
C38 C37 N1 C41 -0.5(7) . . . .
C38 C37 N1 Zn1 -176.2(4) . . . .
C41 N1 Zn1 O2 -176.2(3) . . . .
C37 N1 Zn1 O2 -0.6(4) . . . .
C41 N1 Zn1 O4 92.6(3) . . . 1_554
C37 N1 Zn1 O4 -91.8(4) . . . 1_554
C41 N1 Zn1 O3 -88.6(3) . . . 2_666
C37 N1 Zn1 O3 87.0(3) . . . 2_666
C41 N1 Zn1 O1 0.2(3) . . . 2_665
C37 N1 Zn1 O1 175.8(3) . . . 2_665
O4 Zn1 O2 C1 -80.0(3) 1_554 . . .
O3 Zn1 O2 C1 79.4(3) 2_666 . . .
N1 Zn1 O2 C1 175.7(3) . . . .
O1 Zn1 O2 C1 5.7(6) 2_665 . . .
Zn1 Zn1 O2 C1 2.1(3) 2_665 . . .
Zn1 O1 C1 O2 -0.1(7) 2_665 . . .
Zn1 O1 C1 C2 -178.7(3) 2_665 . . .
Zn1 O2 C1 O1 -2.0(6) . . . .
Zn1 O2 C1 C2 176.6(3) . . . .
O1 C1 C2 C3 -174.7(4) . . . .
O2 C1 C2 C3 6.6(6) . . . .
O1 C1 C2 C7 6.5(6) . . . .
O2 C1 C2 C7 -172.2(4) . . . .
C7 C2 C3 C4 1.6(7) . . . .
C1 C2 C3 C4 -177.3(4) . . . .
C2 C3 C4 C5 1.0(7) . . . .
C2 C3 C4 C8 -178.4(4) . . . .
C3 C4 C5 C6 -2.6(8) . . . .
C8 C4 C5 C6 176.8(5) . . . .
C4 C5 C6 C7 1.5(9) . . . .
C3 C2 C7 C6 -2.6(7) . . . .
C1 C2 C7 C6 176.2(5) . . . .
C5 C6 C7 C2 1.2(9) . . . .
C5 C4 C8 C9 54.3(8) . . . .
C3 C4 C8 C9 -126.3(6) . . . .
C5 C4 C8 S1 -124.0(5) . . . .
C3 C4 C8 S1 55.3(6) . . . .
C11 S1 C8 C9 0.8(4) . . . .
C11 S1 C8 C4 179.4(4) . . . .
C4 C8 C9 C10 -178.9(5) . . . .
S1 C8 C9 C10 -0.4(6) . . . .
C8 C9 C10 C11 -0.4(7) . . . .
C9 C10 C11 C12 -176.3(5) . . . .
C9 C10 C11 S1 0.9(6) . . . .
C8 S1 C11 C10 -1.0(4) . . . .
C8 S1 C11 C12 176.5(4) . . . .
C10 C11 C12 C13 -158.3(5) . . . .
S1 C11 C12 C13 24.8(6) . . . .
C10 C11 C12 C17 23.5(8) . . . .
S1 C11 C12 C17 -153.4(4) . . . .
C17 C12 C13 C14 1.8(7) . . . .
C11 C12 C13 C14 -176.4(4) . . . .
C12 C13 C14 C15 -0.4(7) . . . .
C12 C13 C14 C18 -176.4(4) . . . .
C13 C14 C15 C16 -1.9(7) . . . .
C18 C14 C15 C16 174.2(5) . . . .
C14 C15 C16 C17 2.6(8) . . . .
C15 C16 C17 C12 -1.1(9) . . . .
C13 C12 C17 C16 -1.1(8) . . . .
C11 C12 C17 C16 177.2(5) . . . .
C42 C43 C44 C42 0.1(8) 2_866 . . .
C43 C42 C44 C43 -0.1(7) 2_866 . . .
C39 C42 C44 C43 -180.0(4) . . . .
C15 C14 C18 O4 15.1(6) . . . .
C13 C14 C18 O4 -169.0(4) . . . .
C15 C14 C18 O3 -163.9(4) . . . .
C13 C14 C18 O3 12.1(6) . . . .
O4 C18 O3 Zn1 -8.7(7) . . . 2_666
C14 C18 O3 Zn1 170.1(3) . . . 2_666
O3 C18 O4 Zn1 2.5(7) . . . 1_556
C14 C18 O4 Zn1 -176.3(3) . . . 1_556
